data_7014675
loop_
_publ_author_name
'Kachi-Terajima, Chihiro'
'Yanagi, Katsuya'
'Kaziki, Toru'
'Kitazawa, Takafumi'
'Hasegawa, Miki'

_publ_section_title
;
 Luminescence tuning of imidazole-based lanthanide(iii) complexes [Ln =
 Sm, Eu, Gd, Tb, Dy].
;
_journal_issue 10
_journal_name_full 'Dalton transactions (Cambridge, England : 2003)'
_journal_page_first 2249
_journal_page_last 2256
_journal_paper_doi 10.1039/c0dt01046d
_journal_volume 40
_journal_year 2011
_chemical_formula_sum 'C19 H28 N13 O10 Tb'
_chemical_formula_weight 757.46
_chemical_name_systematic
;
?
;
_space_group_IT_number 2
_symmetry_cell_setting triclinic
_symmetry_space_group_name_Hall '-P 1'
_symmetry_space_group_name_H-M 'P -1'
_atom_sites_solution_hydrogens geom
_atom_sites_solution_primary direct
_atom_sites_solution_secondary difmap
_audit_creation_method SHELXL-97
_cell_angle_alpha 101.836(5)
_cell_angle_beta 108.106(4)
_cell_angle_gamma 104.166(5)
_cell_formula_units_Z 4
_cell_length_a 11.172(3)
_cell_length_b 16.142(5)
_cell_length_c 17.528(5)
_cell_measurement_reflns_used 3509
_cell_measurement_temperature 90(2)
_cell_measurement_theta_max 24.72
_cell_measurement_theta_min 2.54
_cell_volume 2774.2(14)
_computing_cell_refinement 'Bruker SMART'
_computing_data_collection 'Bruker SMART'
_computing_data_reduction 'Bruker SAINT'
_computing_molecular_graphics 'Bruker SHELXTL'
_computing_publication_material 'Bruker SHELXTL'
_computing_structure_refinement 'SHELXL-97 (Sheldrick, 1997)'
_computing_structure_solution 'SHELXS-97 (Sheldrick, 1990)'
_diffrn_ambient_temperature 90(2)
_diffrn_detector_area_resol_mean 8.333
_diffrn_measured_fraction_theta_full 0.982
_diffrn_measured_fraction_theta_max 0.982
_diffrn_measurement_device_type 'CCD area detector'
_diffrn_measurement_method 'phi and omega scans'
_diffrn_radiation_monochromator graphite
_diffrn_radiation_source 'fine-focus sealed tube'
_diffrn_radiation_type MoK\a
_diffrn_radiation_wavelength 0.71073
_diffrn_reflns_av_R_equivalents 0.0424
_diffrn_reflns_av_sigmaI/netI 0.0963
_diffrn_reflns_limit_h_max 13
_diffrn_reflns_limit_h_min -13
_diffrn_reflns_limit_k_max 19
_diffrn_reflns_limit_k_min -15
_diffrn_reflns_limit_l_max 20
_diffrn_reflns_limit_l_min -20
_diffrn_reflns_number 14266
_diffrn_reflns_theta_full 25.16
_diffrn_reflns_theta_max 25.16
_diffrn_reflns_theta_min 1.28
_diffrn_standards_decay_% 0
_exptl_absorpt_coefficient_mu 2.627
_exptl_absorpt_correction_T_max 0.6492
_exptl_absorpt_correction_T_min 0.4965
_exptl_absorpt_correction_type empirical
_exptl_absorpt_process_details 'SADABS; Sheldrick 1996'
_exptl_crystal_colour colourless
_exptl_crystal_density_diffrn 1.814
_exptl_crystal_density_method 'not measured'
_exptl_crystal_description prism
_exptl_crystal_F_000 1512
_exptl_crystal_size_max 0.31
_exptl_crystal_size_mid 0.24
_exptl_crystal_size_min 0.18
_refine_diff_density_max 4.694
_refine_diff_density_min -2.021
_refine_diff_density_rms 0.203
_refine_ls_extinction_method none
_refine_ls_goodness_of_fit_ref 1.090
_refine_ls_hydrogen_treatment constr
_refine_ls_matrix_type full
_refine_ls_number_parameters 761
_refine_ls_number_reflns 9779
_refine_ls_number_restraints 0
_refine_ls_restrained_S_all 1.090
_refine_ls_R_factor_all 0.1073
_refine_ls_R_factor_gt 0.0760
_refine_ls_shift/su_max 0.000
_refine_ls_shift/su_mean 0.000
_refine_ls_structure_factor_coef Fsqd
_refine_ls_weighting_details 'calc w=1/[\s^2^(Fo^2^)+(0.0157P)^2^+59.6627P] where P=(Fo^2^+2Fc^2^)/3'
_refine_ls_weighting_scheme calc
_refine_ls_wR_factor_gt 0.1464
_refine_ls_wR_factor_ref 0.1579
_reflns_number_gt 7093
_reflns_number_total 9779
_reflns_threshold_expression >2sigma(I)
_cod_data_source_file C0DT01046D.TXT
_cod_data_source_block 9_TbH3L
_cod_depositor_comments
;
The following automatic conversions were performed:
'_symmetry_cell_setting' value 'Triclinic' changed to 'triclinic'
according to '/home/saulius/struct/CIF-dictionaries/cif_core.dic'
dictionary named 'cif_core.dic' version 2.4.1 from 2010-06-29.

Automatic conversion script
Id: cif_fix_enum 1555 2011-01-17 13:19:09Z saulius 
;
_cod_original_cell_volume 2774.1(14)
_cod_original_sg_symbol_H-M P-1
_cod_database_code 7014675

loop_
_symmetry_equiv_pos_as_xyz
'x, y, z'
'-x, -y, -z'

loop_
_atom_site_label
_atom_site_type_symbol
_atom_site_fract_x
_atom_site_fract_y
_atom_site_fract_z
_atom_site_U_iso_or_equiv
_atom_site_adp_type
_atom_site_occupancy
_atom_site_symmetry_multiplicity
_atom_site_calc_flag
_atom_site_refinement_flags
_atom_site_disorder_assembly
_atom_site_disorder_group
C1 C 0.7137(14) 0.1874(9) 0.1100(8) 0.034(3) Uani 1 1 d . . .
H19A H 0.6665 0.1242 0.1031 0.041 Uiso 1 1 calc R . .
H19B H 0.7254 0.1898 0.0567 0.041 Uiso 1 1 calc R . .
C2 C 0.6298(13) 0.2445(8) 0.1272(8) 0.030(3) Uani 1 1 d . . .
H20A H 0.5425 0.2235 0.0795 0.036 Uiso 1 1 calc R . .
H20B H 0.6137 0.2403 0.1789 0.036 Uiso 1 1 calc R . .
C3 C 0.6511(12) 0.3804(8) 0.0913(7) 0.020(3) Uani 1 1 d . . .
H21 H 0.5613 0.3535 0.0522 0.024 Uiso 1 1 calc R . .
C4 C 0.7254(12) 0.4680(8) 0.0977(7) 0.021(3) Uani 1 1 d . . .
C5 C 0.6949(12) 0.5279(8) 0.0562(7) 0.025(3) Uani 1 1 d . . .
H23 H 0.6122 0.5195 0.0133 0.030 Uiso 1 1 calc R . .
C6 C 0.9024(13) 0.5843(9) 0.1461(8) 0.027(3) Uani 1 1 d . . .
H24 H 0.9909 0.6247 0.1768 0.033 Uiso 1 1 calc R . .
C7 C 0.9420(14) 0.1840(9) 0.1485(9) 0.034(3) Uani 1 1 d . . .
H25A H 0.9113 0.1177 0.1331 0.041 Uiso 1 1 calc R . .
H25B H 0.9420 0.2006 0.0971 0.041 Uiso 1 1 calc R . .
C8 C 1.0807(15) 0.2205(10) 0.2128(9) 0.041(4) Uani 1 1 d . . .
H26A H 1.1437 0.2099 0.1859 0.050 Uiso 1 1 calc R . .
H26B H 1.0879 0.1895 0.2565 0.050 Uiso 1 1 calc R . .
C9 C 1.2380(15) 0.3615(10) 0.3063(8) 0.037(3) Uani 1 1 d . . .
H27 H 1.3047 0.3336 0.3139 0.045 Uiso 1 1 calc R . .
C10 C 1.2670(13) 0.4531(10) 0.3535(8) 0.029(3) Uani 1 1 d . . .
C11 C 1.3862(15) 0.5133(11) 0.4144(9) 0.044(4) Uani 1 1 d . . .
H29 H 1.4715 0.5060 0.4314 0.052 Uiso 1 1 calc R . .
C12 C 1.2220(13) 0.5700(9) 0.4035(7) 0.033(3) Uani 1 1 d . . .
H30 H 1.1767 0.6111 0.4140 0.039 Uiso 1 1 calc R . .
C13 C 0.8303(14) 0.1846(9) 0.2494(8) 0.032(3) Uani 1 1 d . . .
H31A H 0.8528 0.1286 0.2451 0.038 Uiso 1 1 calc R . .
H31B H 0.7357 0.1696 0.2431 0.038 Uiso 1 1 calc R . .
C14 C 0.9180(14) 0.2514(8) 0.3374(7) 0.028(3) Uani 1 1 d . . .
H32A H 0.8880 0.2317 0.3803 0.033 Uiso 1 1 calc R . .
H32B H 1.0121 0.2541 0.3514 0.033 Uiso 1 1 calc R . .
C15 C 0.8661(13) 0.3796(8) 0.3906(7) 0.026(3) Uani 1 1 d . . .
H33 H 0.8451 0.3538 0.4308 0.032 Uiso 1 1 calc R . .
C16 C 0.8537(12) 0.4651(8) 0.3863(7) 0.021(3) Uani 1 1 d . . .
C17 C 0.8213(13) 0.5278(8) 0.4361(8) 0.030(3) Uani 1 1 d . . .
H35 H 0.8010 0.5243 0.4844 0.036 Uiso 1 1 calc R . .
C18 C 0.8593(11) 0.5746(8) 0.3347(7) 0.020(3) Uani 1 1 d . . .
H36 H 0.8686 0.6118 0.2998 0.024 Uiso 1 1 calc R . .
C19 C 0.6836(11) 0.3469(8) 0.8761(7) 0.023(3) Uani 1 1 d . . .
H7A H 0.6690 0.3401 0.9277 0.027 Uiso 1 1 calc R . .
H7B H 0.7138 0.4117 0.8822 0.027 Uiso 1 1 calc R . .
C20 C 0.7901(12) 0.3078(9) 0.8664(8) 0.030(3) Uani 1 1 d . . .
H8A H 0.8057 0.3143 0.8151 0.036 Uiso 1 1 calc R . .
H8B H 0.8750 0.3393 0.9158 0.036 Uiso 1 1 calc R . .
C21 C 0.8185(12) 0.1777(9) 0.9021(8) 0.027(2) Uani 1 1 d . . .
H9 H 0.9095 0.2116 0.9356 0.033 Uiso 1 1 calc R . .
C22 C 0.7622(13) 0.0834(9) 0.8976(8) 0.029(3) Uani 1 1 d . . .
C23 C 0.8154(16) 0.0254(12) 0.9307(9) 0.043(4) Uani 1 1 d . . .
H11 H 0.9065 0.0376 0.9643 0.051 Uiso 1 1 calc R . .
C24 C 0.6075(16) -0.0381(10) 0.8649(9) 0.040(4) Uani 1 1 d . . .
H12 H 0.5217 -0.0827 0.8425 0.048 Uiso 1 1 calc R . .
C25 C 0.4438(12) 0.3179(8) 0.8248(7) 0.023(3) Uani 1 1 d . . .
H1A H 0.4557 0.3827 0.8369 0.028 Uiso 1 1 calc R . .
H1B H 0.4468 0.3015 0.8766 0.028 Uiso 1 1 calc R . .
C26 C 0.3091(12) 0.2645(8) 0.7546(8) 0.028(3) Uani 1 1 d . . .
H2A H 0.2370 0.2658 0.7759 0.033 Uiso 1 1 calc R . .
H2B H 0.2958 0.2914 0.7079 0.033 Uiso 1 1 calc R . .
C27 C 0.1960(12) 0.1148(9) 0.6639(8) 0.027(2) Uani 1 1 d . . .
H3 H 0.1179 0.1306 0.6441 0.033 Uiso 1 1 calc R . .
C28 C 0.1983(12) 0.0273(8) 0.6285(7) 0.019(3) Uani 1 1 d . . .
C29 C 0.0971(13) -0.0459(8) 0.5651(8) 0.031(3) Uani 1 1 d . . .
H5 H 0.0066 -0.0510 0.5374 0.037 Uiso 1 1 calc R . .
C30 C 0.2862(14) -0.0750(8) 0.6025(7) 0.029(3) Uani 1 1 d . . .
H6 H 0.3472 -0.1071 0.6035 0.035 Uiso 1 1 calc R . .
C31 C 0.5632(12) 0.3327(8) 0.7282(7) 0.025(3) Uani 1 1 d . . .
H13A H 0.6583 0.3594 0.7375 0.030 Uiso 1 1 calc R . .
H13B H 0.5223 0.3806 0.7260 0.030 Uiso 1 1 calc R . .
C32 C 0.4938(12) 0.2590(8) 0.6438(7) 0.024(3) Uani 1 1 d . . .
H14A H 0.3958 0.2431 0.6260 0.029 Uiso 1 1 calc R . .
H14B H 0.5199 0.2800 0.6002 0.029 Uiso 1 1 calc R . .
C33 C 0.5830(11) 0.1455(8) 0.6032(7) 0.024(3) Uani 1 1 d . . .
H15 H 0.5925 0.1679 0.5585 0.028 Uiso 1 1 calc R . .
C34 C 0.6232(11) 0.0698(8) 0.6182(7) 0.021(3) Uani 1 1 d . . .
C35 C 0.6755(13) 0.0167(9) 0.5769(8) 0.030(3) Uani 1 1 d . . .
H17 H 0.6941 0.0212 0.5284 0.036 Uiso 1 1 calc R . .
C36 C 0.6551(13) -0.0269(9) 0.6829(8) 0.031(3) Uani 1 1 d . . .
H18A H 0.6581 -0.0607 0.7216 0.037 Uiso 1 1 calc R . .
C37 C 0.4852(15) 0.4339(10) 0.2109(8) 0.039(4) Uani 1 1 d . . .
H37A H 0.5789 0.4727 0.2362 0.059 Uiso 1 1 calc R . .
H37B H 0.4804 0.3713 0.2040 0.059 Uiso 1 1 calc R . .
H37C H 0.4390 0.4509 0.2477 0.059 Uiso 1 1 calc R . .
C38 C 0.9580(18) 0.8924(13) 0.1831(11) 0.070(6) Uani 1 1 d . . .
H38A H 0.8815 0.8983 0.1971 0.104 Uiso 1 1 calc R . .
H38B H 0.9473 0.9017 0.1282 0.104 Uiso 1 1 calc R . .
H38C H 1.0402 0.9372 0.2264 0.104 Uiso 1 1 calc R . .
N1 N 0.8453(11) 0.2183(7) 0.1787(6) 0.028(2) Uani 1 1 d . . .
N2 N 0.7037(9) 0.3371(6) 0.1377(6) 0.018(2) Uani 1 1 d . . .
N3 N 0.8571(10) 0.5050(7) 0.1536(6) 0.026(2) Uani 1 1 d . . .
N4 N 0.8051(10) 0.6010(7) 0.0881(6) 0.024(2) Uani 1 1 d . . .
H15A H 0.8130 0.6507 0.0740 0.029 Uiso 1 1 calc R . .
N5 N 1.1156(13) 0.3187(8) 0.2525(8) 0.040(3) Uani 1 1 d . . .
N6 N 1.1650(10) 0.4898(7) 0.3467(6) 0.026(2) Uani 1 1 d . . .
N7 N 1.3528(12) 0.5856(9) 0.4441(7) 0.042(3) Uani 1 1 d . . .
H18 H 1.4086 0.6351 0.4841 0.051 Uiso 1 1 calc R . .
N8 N 0.9070(11) 0.3391(7) 0.3374(6) 0.028(3) Uani 1 1 d . . .
N9 N 0.8787(10) 0.4961(7) 0.3235(6) 0.020(2) Uani 1 1 d . . .
N10 N 0.8252(10) 0.5950(7) 0.4006(6) 0.025(2) Uani 1 1 d . . .
H39 H 0.8080 0.6442 0.4184 0.030 Uiso 1 1 calc R . .
N11 N 1.0457(10) 0.4233(7) 0.0966(6) 0.027(2) Uani 1 1 d . . .
N12 N 0.5551(9) 0.3002(6) 0.8010(6) 0.021(2) Uani 1 1 d . . .
N13 N 0.7416(10) 0.2118(7) 0.8600(6) 0.025(2) Uani 1 1 d . . .
N14 N 0.6254(10) 0.0410(7) 0.8553(6) 0.028(3) Uani 1 1 d . . .
N15 N 0.7155(13) -0.0524(10) 0.9074(8) 0.044(3) Uani 1 1 d . . .
H7 H 0.7216 -0.1023 0.9183 0.052 Uiso 1 1 calc R . .
N16 N 0.3044(9) 0.1718(7) 0.7240(6) 0.021(2) Uani 1 1 d . . .
N17 N 0.3161(10) 0.0070(6) 0.6499(6) 0.019(2) Uani 1 1 d . . .
N18 N 0.1556(11) -0.1069(7) 0.5521(6) 0.032(3) Uani 1 1 d . . .
H4 H 0.1146 -0.1609 0.5155 0.039 Uiso 1 1 calc R . .
N19 N 0.5334(9) 0.1813(6) 0.6537(5) 0.016(2) Uani 1 1 d . . .
N20 N 0.6111(10) 0.0414(7) 0.6859(6) 0.022(2) Uani 1 1 d . . .
N21 N 0.6956(10) -0.0433(7) 0.6182(6) 0.029(3) Uani 1 1 d . . .
H10 H 0.7292 -0.0857 0.6053 0.035 Uiso 1 1 calc R . .
N22 N 0.4086(11) 0.0948(7) 0.8993(6) 0.031(3) Uani 1 1 d . . .
N23 N 0.4532(11) 0.7432(8) 0.6326(8) 0.038(2) Uani 1 1 d . . .
N24 N 0.7963(12) 0.7726(8) 0.9626(7) 0.038(2) Uani 1 1 d . . .
N25 N 0.7922(12) 0.7659(10) 0.5291(7) 0.045(3) Uani 1 1 d . . .
N26 N 0.1018(11) 0.7511(9) 0.3670(10) 0.051(4) Uani 1 1 d . . .
O1 O 1.1126(8) 0.4706(6) 0.1730(5) 0.025(2) Uani 1 1 d . . .
O2 O 0.9433(8) 0.3565(6) 0.0827(5) 0.026(2) Uani 1 1 d . . .
O3 O 1.0754(8) 0.4413(6) 0.0390(5) 0.034(2) Uani 1 1 d . . .
O4 O 0.3526(8) 0.0399(5) 0.8244(5) 0.026(2) Uani 1 1 d . . .
O5 O 0.4944(8) 0.1687(6) 0.9105(5) 0.026(2) Uani 1 1 d . . .
O6 O 0.3800(12) 0.0748(7) 0.9565(6) 0.063(4) Uani 1 1 d . . .
O7 O 0.4323(12) 0.7618(7) 0.5644(6) 0.062(4) Uani 1 1 d . . .
O8 O 0.4517(14) 0.7983(8) 0.6925(8) 0.071(4) Uani 1 1 d . . .
O9 O 0.4680(11) 0.6715(7) 0.6373(7) 0.054(3) Uani 1 1 d . . .
O10 O 0.8829(14) 0.8430(8) 0.9744(12) 0.104(4) Uani 1 1 d . . .
O11 O 0.6897(14) 0.7709(8) 0.9250(12) 0.104(4) Uani 1 1 d . . .
O12 O 0.8222(10) 0.7042(7) 0.9699(7) 0.055(3) Uani 1 1 d . . .
O13 O 0.8311(9) 0.7729(6) 0.4706(6) 0.036(2) Uani 1 1 d . . .
O14 O 0.7274(13) 0.6898(8) 0.5283(7) 0.058(3) Uani 1 1 d . . .
O15 O 0.8198(11) 0.8346(9) 0.5881(8) 0.079(5) Uani 1 1 d . . .
O16 O 0.1229(11) 0.7372(7) 0.4368(7) 0.054(3) Uani 1 1 d . . .
O17 O 0.0412(12) 0.8036(9) 0.3514(7) 0.067(4) Uani 1 1 d . . .
O18 O 0.1397(10) 0.7126(7) 0.3145(6) 0.053(3) Uani 1 1 d . . .
O19 O 0.4230(10) 0.4441(6) 0.1306(6) 0.039(2) Uani 1 1 d . . .
H19 H 0.4150 0.3996 0.0924 0.059 Uiso 1 1 calc R . .
O20 O 0.9650(11) 0.8049(8) 0.1797(8) 0.071(4) Uani 1 1 d . . .
H20 H 0.8968 0.7666 0.1405 0.106 Uiso 1 1 calc R . .
Tb1 Tb 0.94825(6) 0.39908(4) 0.22536(3) 0.01995(17) Uani 1 1 d . . .
Tb2 Tb 0.50742(5) 0.12465(4) 0.77117(3) 0.01636(16) Uani 1 1 d . . .

loop_
_atom_site_aniso_label
_atom_site_aniso_U_11
_atom_site_aniso_U_22
_atom_site_aniso_U_33
_atom_site_aniso_U_23
_atom_site_aniso_U_13
_atom_site_aniso_U_12
C1 0.046(9) 0.022(7) 0.032(8) 0.008(6) 0.015(7) 0.007(6)
C2 0.040(8) 0.027(7) 0.023(7) 0.004(6) 0.015(6) 0.009(6)
C3 0.019(6) 0.034(7) 0.010(6) 0.004(5) 0.007(5) 0.013(6)
C4 0.026(7) 0.020(6) 0.017(6) -0.004(5) 0.015(5) 0.008(5)
C5 0.024(7) 0.032(7) 0.020(6) 0.009(6) 0.009(5) 0.011(6)
C6 0.022(7) 0.036(8) 0.022(7) 0.009(6) 0.008(6) 0.007(6)
C7 0.051(9) 0.022(7) 0.041(8) 0.011(6) 0.026(7) 0.022(7)
C8 0.052(10) 0.048(9) 0.028(8) 0.017(7) 0.013(7) 0.022(8)
C9 0.041(9) 0.054(10) 0.020(7) 0.022(7) 0.011(7) 0.012(8)
C10 0.021(7) 0.048(9) 0.030(7) 0.025(7) 0.010(6) 0.017(6)
C11 0.033(9) 0.061(11) 0.027(8) 0.021(8) 0.003(7) 0.004(8)
C12 0.030(8) 0.041(8) 0.016(6) 0.004(6) 0.011(6) -0.002(7)
C13 0.046(9) 0.025(7) 0.027(7) 0.007(6) 0.015(6) 0.016(6)
C14 0.047(9) 0.028(7) 0.017(6) 0.014(6) 0.015(6) 0.018(6)
C15 0.042(8) 0.030(7) 0.012(6) 0.008(6) 0.016(6) 0.010(6)
C16 0.027(7) 0.020(6) 0.018(6) 0.005(5) 0.009(5) 0.011(5)
C17 0.045(9) 0.024(7) 0.026(7) 0.006(6) 0.018(6) 0.015(6)
C18 0.017(6) 0.022(7) 0.021(6) 0.010(5) 0.008(5) 0.004(5)
C19 0.019(6) 0.026(7) 0.011(6) -0.001(5) 0.004(5) -0.007(5)
C20 0.013(6) 0.053(9) 0.014(6) 0.006(6) 0.002(5) 0.000(6)
C21 0.011(4) 0.045(6) 0.026(5) 0.007(4) 0.006(4) 0.011(4)
C22 0.029(8) 0.045(8) 0.034(7) 0.024(7) 0.022(6) 0.028(7)
C23 0.046(10) 0.081(12) 0.030(8) 0.028(8) 0.023(7) 0.050(10)
C24 0.066(11) 0.048(9) 0.039(8) 0.032(7) 0.030(8) 0.045(9)
C25 0.026(7) 0.019(6) 0.026(7) 0.000(5) 0.012(6) 0.009(5)
C26 0.023(7) 0.026(7) 0.027(7) 0.008(6) 0.004(6) 0.002(6)
C27 0.011(4) 0.045(6) 0.026(5) 0.007(4) 0.006(4) 0.011(4)
C28 0.023(7) 0.016(6) 0.016(6) 0.007(5) 0.004(5) 0.005(5)
C29 0.029(8) 0.023(7) 0.032(7) 0.016(6) 0.001(6) 0.001(6)
C30 0.043(9) 0.024(7) 0.020(7) 0.005(6) 0.013(6) 0.011(6)
C31 0.022(7) 0.025(7) 0.026(7) 0.017(6) 0.007(5) 0.002(5)
C32 0.025(7) 0.031(7) 0.012(6) 0.008(5) 0.001(5) 0.006(6)
C33 0.012(6) 0.035(8) 0.020(6) 0.009(6) 0.007(5) -0.002(5)
C34 0.012(6) 0.026(7) 0.019(6) 0.010(5) 0.003(5) -0.003(5)
C35 0.026(7) 0.035(8) 0.022(7) 0.001(6) 0.012(6) -0.001(6)
C36 0.028(8) 0.044(9) 0.022(7) 0.013(6) 0.011(6) 0.013(7)
C37 0.051(9) 0.045(9) 0.027(7) 0.009(7) 0.022(7) 0.019(8)
C38 0.065(13) 0.076(14) 0.062(12) -0.005(10) 0.043(10) 0.011(11)
N1 0.041(7) 0.027(6) 0.025(6) 0.014(5) 0.020(5) 0.013(5)
N2 0.015(5) 0.017(5) 0.017(5) 0.001(4) 0.005(4) 0.004(4)
N3 0.025(6) 0.034(6) 0.016(5) 0.007(5) 0.011(5) 0.002(5)
N4 0.027(6) 0.021(6) 0.032(6) 0.010(5) 0.017(5) 0.011(5)
N5 0.056(9) 0.034(7) 0.045(7) 0.007(6) 0.037(7) 0.020(6)
N6 0.027(6) 0.035(6) 0.018(5) 0.010(5) 0.013(5) 0.006(5)
N7 0.040(8) 0.047(8) 0.030(7) 0.018(6) 0.008(6) -0.002(6)
N8 0.044(7) 0.024(6) 0.018(5) 0.003(5) 0.012(5) 0.016(5)
N9 0.027(6) 0.023(6) 0.012(5) 0.003(4) 0.009(4) 0.009(5)
N10 0.030(6) 0.024(6) 0.022(5) 0.001(5) 0.015(5) 0.009(5)
N11 0.029(6) 0.031(6) 0.027(6) 0.014(5) 0.019(5) 0.007(5)
N12 0.014(5) 0.025(5) 0.012(5) 0.006(4) 0.000(4) -0.005(4)
N13 0.018(6) 0.046(7) 0.012(5) 0.011(5) 0.008(4) 0.011(5)
N14 0.028(6) 0.039(7) 0.024(6) 0.011(5) 0.014(5) 0.018(5)
N15 0.056(9) 0.071(10) 0.047(8) 0.048(7) 0.036(7) 0.050(8)
N16 0.014(5) 0.028(6) 0.021(5) 0.006(5) 0.009(4) 0.006(4)
N17 0.023(6) 0.020(6) 0.020(5) 0.008(4) 0.011(4) 0.010(4)
N18 0.032(7) 0.029(6) 0.017(5) 0.013(5) -0.007(5) -0.004(5)
N19 0.011(5) 0.024(5) 0.009(5) 0.007(4) -0.001(4) 0.002(4)
N20 0.025(6) 0.030(6) 0.012(5) 0.004(4) 0.006(4) 0.017(5)
N21 0.023(6) 0.036(7) 0.029(6) 0.004(5) 0.010(5) 0.015(5)
N22 0.040(7) 0.027(6) 0.022(6) 0.004(5) 0.017(5) 0.001(5)
N23 0.022(5) 0.045(5) 0.040(5) 0.014(4) -0.003(4) 0.019(4)
N24 0.022(5) 0.045(5) 0.040(5) 0.014(4) -0.003(4) 0.019(4)
N25 0.042(8) 0.061(9) 0.025(6) -0.008(6) 0.004(6) 0.033(7)
N26 0.011(6) 0.046(8) 0.068(10) -0.026(8) 0.017(7) -0.006(6)
O1 0.018(4) 0.038(5) 0.007(4) 0.000(4) 0.001(3) 0.000(4)
O2 0.027(5) 0.030(5) 0.014(4) 0.002(4) 0.006(4) 0.000(4)
O3 0.024(5) 0.049(6) 0.026(5) 0.017(4) 0.011(4) 0.001(4)
O4 0.032(5) 0.023(5) 0.018(4) 0.000(4) 0.012(4) 0.003(4)
O5 0.028(5) 0.029(5) 0.027(5) 0.008(4) 0.019(4) 0.007(4)
O6 0.096(9) 0.051(7) 0.030(6) 0.004(5) 0.044(6) -0.014(6)
O7 0.087(9) 0.049(7) 0.021(5) 0.012(5) -0.004(6) 0.001(6)
O8 0.116(11) 0.047(7) 0.067(8) 0.006(6) 0.066(8) 0.024(7)
O9 0.051(7) 0.045(7) 0.071(8) 0.021(6) 0.017(6) 0.030(6)
O10 0.066(7) 0.043(6) 0.202(13) 0.044(7) 0.046(8) 0.015(5)
O11 0.066(7) 0.043(6) 0.202(13) 0.044(7) 0.046(8) 0.015(5)
O12 0.044(7) 0.035(6) 0.081(8) 0.035(6) 0.008(6) 0.012(5)
O13 0.030(5) 0.039(6) 0.026(5) 0.009(4) -0.003(4) 0.011(4)
O14 0.079(9) 0.062(8) 0.060(8) 0.034(6) 0.043(7) 0.032(7)
O15 0.046(7) 0.099(10) 0.067(8) -0.031(7) 0.009(6) 0.045(7)
O16 0.048(7) 0.053(7) 0.037(6) -0.011(6) 0.011(5) 0.006(6)
O17 0.060(8) 0.101(10) 0.052(7) 0.016(7) 0.021(6) 0.056(8)
O18 0.044(6) 0.052(7) 0.045(6) -0.012(5) 0.025(5) 0.001(5)
O19 0.039(6) 0.038(6) 0.040(6) 0.021(5) 0.010(5) 0.011(5)
O20 0.046(7) 0.068(9) 0.066(8) -0.023(7) 0.019(6) 0.002(6)
Tb1 0.0212(3) 0.0247(3) 0.0131(3) 0.0070(3) 0.0064(3) 0.0053(3)
Tb2 0.0134(3) 0.0218(3) 0.0160(3) 0.0068(2) 0.0056(2) 0.0085(2)

loop_
_atom_type_symbol
_atom_type_description
_atom_type_scat_dispersion_real
_atom_type_scat_dispersion_imag
_atom_type_scat_source
C C 0.0033 0.0016 'International Tables Vol C Tables 4.2.6.8 and 6.1.1.4'
H H 0.0000 0.0000 'International Tables Vol C Tables 4.2.6.8 and 6.1.1.4'
N N 0.0061 0.0033 'International Tables Vol C Tables 4.2.6.8 and 6.1.1.4'
O O 0.0106 0.0060 'International Tables Vol C Tables 4.2.6.8 and 6.1.1.4'
Tb Tb -0.1723 4.1537 'International Tables Vol C Tables 4.2.6.8 and 6.1.1.4'

loop_
_geom_angle_atom_site_label_1
_geom_angle_atom_site_label_2
_geom_angle_atom_site_label_3
_geom_angle
_geom_angle_site_symmetry_1
_geom_angle_site_symmetry_3
_geom_angle_publ_flag
N1 C1 C2 111.5(10) . . ?
N1 C1 H19A 109.3 . . ?
C2 C1 H19A 109.3 . . ?
N1 C1 H19B 109.3 . . ?
C2 C1 H19B 109.3 . . ?
H19A C1 H19B 108.0 . . ?
N2 C2 C1 107.5(10) . . ?
N2 C2 H20A 110.2 . . ?
C1 C2 H20A 110.2 . . ?
N2 C2 H20B 110.2 . . ?
C1 C2 H20B 110.2 . . ?
H20A C2 H20B 108.5 . . ?
N2 C3 C4 120.7(11) . . ?
N2 C3 H21 119.7 . . ?
C4 C3 H21 119.7 . . ?
C5 C4 N3 108.6(11) . . ?
C5 C4 C3 132.7(12) . . ?
N3 C4 C3 118.7(11) . . ?
N4 C5 C4 106.5(11) . . ?
N4 C5 H23 126.7 . . ?
C4 C5 H23 126.7 . . ?
N3 C6 N4 110.6(11) . . ?
N3 C6 H24 124.7 . . ?
N4 C6 H24 124.7 . . ?
C8 C7 N1 112.9(11) . . ?
C8 C7 H25A 109.0 . . ?
N1 C7 H25A 109.0 . . ?
C8 C7 H25B 109.0 . . ?
N1 C7 H25B 109.0 . . ?
H25A C7 H25B 107.8 . . ?
C7 C8 N5 109.5(11) . . ?
C7 C8 H26A 109.8 . . ?
N5 C8 H26A 109.8 . . ?
C7 C8 H26B 109.8 . . ?
N5 C8 H26B 109.8 . . ?
H26A C8 H26B 108.2 . . ?
N5 C9 C10 116.7(13) . . ?
N5 C9 H27 121.7 . . ?
C10 C9 H27 121.7 . . ?
C11 C10 N6 110.3(13) . . ?
C11 C10 C9 129.0(13) . . ?
N6 C10 C9 120.4(12) . . ?
N7 C11 C10 103.8(13) . . ?
N7 C11 H29 128.1 . . ?
C10 C11 H29 128.1 . . ?
N6 C12 N7 110.7(13) . . ?
N6 C12 H30 124.6 . . ?
N7 C12 H30 124.6 . . ?
N1 C13 C14 114.2(11) . . ?
N1 C13 H31A 108.7 . . ?
C14 C13 H31A 108.7 . . ?
N1 C13 H31B 108.7 . . ?
C14 C13 H31B 108.7 . . ?
H31A C13 H31B 107.6 . . ?
N8 C14 C13 108.5(10) . . ?
N8 C14 H32A 110.0 . . ?
C13 C14 H32A 110.0 . . ?
N8 C14 H32B 110.0 . . ?
C13 C14 H32B 110.0 . . ?
H32A C14 H32B 108.4 . . ?
N8 C15 C16 117.2(11) . . ?
N8 C15 H33 121.4 . . ?
C16 C15 H33 121.4 . . ?
N9 C16 C17 109.7(10) . . ?
N9 C16 C15 118.2(10) . . ?
C17 C16 C15 132.1(12) . . ?
N10 C17 C16 104.7(11) . . ?
N10 C17 H35 127.7 . . ?
C16 C17 H35 127.7 . . ?
N9 C18 N10 111.7(10) . . ?
N9 C18 H36 124.2 . . ?
N10 C18 H36 124.2 . . ?
N12 C19 C20 110.5(9) . . ?
N12 C19 H7A 109.5 . . ?
C20 C19 H7A 109.5 . . ?
N12 C19 H7B 109.5 . . ?
C20 C19 H7B 109.5 . . ?
H7A C19 H7B 108.1 . . ?
N13 C20 C19 107.2(10) . . ?
N13 C20 H8A 110.3 . . ?
C19 C20 H8A 110.3 . . ?
N13 C20 H8B 110.3 . . ?
C19 C20 H8B 110.3 . . ?
H8A C20 H8B 108.5 . . ?
N13 C21 C22 117.6(12) . . ?
N13 C21 H9 121.2 . . ?
C22 C21 H9 121.2 . . ?
C23 C22 N14 108.4(13) . . ?
C23 C22 C21 133.4(14) . . ?
N14 C22 C21 118.1(11) . . ?
N15 C23 C22 107.5(13) . . ?
N15 C23 H11 126.3 . . ?
C22 C23 H11 126.3 . . ?
N14 C24 N15 115.4(15) . . ?
N14 C24 H12 122.3 . . ?
N15 C24 H12 122.3 . . ?
N12 C25 C26 111.1(9) . . ?
N12 C25 H1A 109.4 . . ?
C26 C25 H1A 109.4 . . ?
N12 C25 H1B 109.4 . . ?
C26 C25 H1B 109.4 . . ?
H1A C25 H1B 108.0 . . ?
N16 C26 C25 109.0(10) . . ?
N16 C26 H2A 109.9 . . ?
C25 C26 H2A 109.9 . . ?
N16 C26 H2B 109.9 . . ?
C25 C26 H2B 109.9 . . ?
H2A C26 H2B 108.3 . . ?
N16 C27 C28 117.6(11) . . ?
N16 C27 H3 121.2 . . ?
C28 C27 H3 121.2 . . ?
N17 C28 C29 108.8(11) . . ?
N17 C28 C27 121.5(10) . . ?
C29 C28 C27 129.4(12) . . ?
N18 C29 C28 104.4(11) . . ?
N18 C29 H5 127.8 . . ?
C28 C29 H5 127.8 . . ?
N17 C30 N18 109.6(12) . . ?
N17 C30 H6 125.2 . . ?
N18 C30 H6 125.2 . . ?
N12 C31 C32 113.3(10) . . ?
N12 C31 H13A 108.9 . . ?
C32 C31 H13A 108.9 . . ?
N12 C31 H13B 108.9 . . ?
C32 C31 H13B 108.9 . . ?
H13A C31 H13B 107.7 . . ?
N19 C32 C31 108.2(9) . . ?
N19 C32 H14A 110.1 . . ?
C31 C32 H14A 110.1 . . ?
N19 C32 H14B 110.1 . . ?
C31 C32 H14B 110.1 . . ?
H14A C32 H14B 108.4 . . ?
N19 C33 C34 116.6(11) . . ?
N19 C33 H15 121.7 . . ?
C34 C33 H15 121.7 . . ?
C35 C34 N20 108.9(11) . . ?
C35 C34 C33 131.6(12) . . ?
N20 C34 C33 119.5(11) . . ?
N21 C35 C34 106.8(11) . . ?
N21 C35 H17 126.6 . . ?
C34 C35 H17 126.6 . . ?
N20 C36 N21 111.5(12) . . ?
N20 C36 H18A 124.2 . . ?
N21 C36 H18A 124.2 . . ?
O19 C37 H37A 109.5 . . ?
O19 C37 H37B 109.5 . . ?
H37A C37 H37B 109.5 . . ?
O19 C37 H37C 109.5 . . ?
H37A C37 H37C 109.5 . . ?
H37B C37 H37C 109.5 . . ?
O20 C38 H38A 109.5 . . ?
O20 C38 H38B 109.5 . . ?
H38A C38 H38B 109.5 . . ?
O20 C38 H38C 109.5 . . ?
H38A C38 H38C 109.5 . . ?
H38B C38 H38C 109.5 . . ?
C1 N1 C13 108.6(10) . . ?
C1 N1 C7 110.3(10) . . ?
C13 N1 C7 110.2(10) . . ?
C1 N1 Tb1 109.6(7) . . ?
C13 N1 Tb1 112.5(7) . . ?
C7 N1 Tb1 105.5(7) . . ?
C3 N2 C2 120.5(10) . . ?
C3 N2 Tb1 119.3(8) . . ?
C2 N2 Tb1 119.0(8) . . ?
C6 N3 C4 106.3(11) . . ?
C6 N3 Tb1 138.2(9) . . ?
C4 N3 Tb1 114.9(8) . . ?
C5 N4 C6 107.9(11) . . ?
C5 N4 H15A 126.1 . . ?
C6 N4 H15A 126.1 . . ?
C9 N5 C8 116.6(12) . . ?
C9 N5 Tb1 120.5(10) . . ?
C8 N5 Tb1 122.9(9) . . ?
C12 N6 C10 105.1(11) . . ?
C12 N6 Tb1 139.4(9) . . ?
C10 N6 Tb1 114.8(8) . . ?
C12 N7 C11 110.0(13) . . ?
C12 N7 H18 125.0 . . ?
C11 N7 H18 125.0 . . ?
C15 N8 C14 119.5(11) . . ?
C15 N8 Tb1 122.4(9) . . ?
C14 N8 Tb1 117.9(7) . . ?
C18 N9 C16 105.0(9) . . ?
C18 N9 Tb1 137.8(8) . . ?
C16 N9 Tb1 117.2(7) . . ?
C18 N10 C17 108.9(10) . . ?
C18 N10 H39 125.5 . . ?
C17 N10 H39 125.5 . . ?
O3 N11 O1 121.9(10) . . ?
O3 N11 O2 121.5(10) . . ?
O1 N11 O2 116.6(9) . . ?
O3 N11 Tb1 170.4(8) . . ?
O1 N11 Tb1 59.0(5) . . ?
O2 N11 Tb1 58.3(5) . . ?
C31 N12 C25 111.3(9) . . ?
C31 N12 C19 110.1(9) . . ?
C25 N12 C19 108.4(9) . . ?
C31 N12 Tb2 114.0(7) . . ?
C25 N12 Tb2 105.3(7) . . ?
C19 N12 Tb2 107.4(7) . . ?
C21 N13 C20 120.0(11) . . ?
C21 N13 Tb2 121.7(9) . . ?
C20 N13 Tb2 118.2(7) . . ?
C24 N14 C22 103.1(11) . . ?
C24 N14 Tb2 140.9(10) . . ?
C22 N14 Tb2 114.9(8) . . ?
C24 N15 C23 105.5(13) . . ?
C24 N15 H7 127.2 . . ?
C23 N15 H7 127.2 . . ?
C27 N16 C26 118.5(10) . . ?
C27 N16 Tb2 119.0(8) . . ?
C26 N16 Tb2 122.1(7) . . ?
C30 N17 C28 106.2(10) . . ?
C30 N17 Tb2 139.2(9) . . ?
C28 N17 Tb2 114.2(7) . . ?
C29 N18 C30 110.9(11) . . ?
C29 N18 H4 124.5 . . ?
C30 N18 H4 124.5 . . ?
C33 N19 C32 119.8(10) . . ?
C33 N19 Tb2 122.5(8) . . ?
C32 N19 Tb2 117.7(7) . . ?
C36 N20 C34 105.2(10) . . ?
C36 N20 Tb2 138.9(8) . . ?
C34 N20 Tb2 115.9(8) . . ?
C35 N21 C36 107.6(11) . . ?
C35 N21 H10 126.2 . . ?
C36 N21 H10 126.2 . . ?
O6 N22 O5 122.7(10) . . ?
O6 N22 O4 120.2(11) . . ?
O5 N22 O4 117.1(10) . . ?
O6 N22 Tb2 170.0(10) . . ?
O5 N22 Tb2 58.7(5) . . ?
O4 N22 Tb2 59.3(6) . . ?
O9 N23 O8 122.1(13) . . ?
O9 N23 O7 120.6(13) . . ?
O8 N23 O7 117.2(13) . . ?
O11 N24 O10 112.9(14) . . ?
O11 N24 O12 122.3(14) . . ?
O10 N24 O12 122.3(12) . . ?
O13 N25 O15 119.2(16) . . ?
O13 N25 O14 119.6(12) . . ?
O15 N25 O14 121.1(15) . . ?
O17 N26 O18 120.8(17) . . ?
O17 N26 O16 117.8(12) . . ?
O18 N26 O16 121.4(15) . . ?
N11 O1 Tb1 94.6(6) . . ?
N11 O2 Tb1 95.0(6) . . ?
N22 O4 Tb2 94.3(6) . . ?
N22 O5 Tb2 95.1(6) . . ?
C37 O19 H19 109.5 . . ?
C38 O20 H20 109.5 . . ?
O2 Tb1 O1 52.8(3) . . ?
O2 Tb1 N8 143.7(3) . . ?
O1 Tb1 N8 147.3(3) . . ?
O2 Tb1 N2 77.4(3) . . ?
O1 Tb1 N2 122.3(3) . . ?
N8 Tb1 N2 90.1(3) . . ?
O2 Tb1 N5 82.9(3) . . ?
O1 Tb1 N5 76.3(3) . . ?
N8 Tb1 N5 79.1(4) . . ?
N2 Tb1 N5 129.2(4) . . ?
O2 Tb1 N6 120.1(3) . . ?
O1 Tb1 N6 70.1(3) . . ?
N8 Tb1 N6 80.3(3) . . ?
N2 Tb1 N6 160.4(3) . . ?
N5 Tb1 N6 66.0(4) . . ?
O2 Tb1 N9 144.3(3) . . ?
O1 Tb1 N9 119.1(3) . . ?
N8 Tb1 N9 64.9(3) . . ?
N2 Tb1 N9 83.6(3) . . ?
N5 Tb1 N9 131.8(3) . . ?
N6 Tb1 N9 76.8(3) . . ?
O2 Tb1 N3 73.5(3) . . ?
O1 Tb1 N3 73.0(3) . . ?
N8 Tb1 N3 131.8(3) . . ?
N2 Tb1 N3 65.6(3) . . ?
N5 Tb1 N3 148.6(3) . . ?
N6 Tb1 N3 108.6(3) . . ?
N9 Tb1 N3 71.2(3) . . ?
O2 Tb1 N1 78.0(3) . . ?
O1 Tb1 N1 120.0(3) . . ?
N8 Tb1 N1 65.8(3) . . ?
N2 Tb1 N1 65.9(3) . . ?
N5 Tb1 N1 64.4(4) . . ?
N6 Tb1 N1 123.6(3) . . ?
N9 Tb1 N1 120.8(3) . . ?
N3 Tb1 N1 127.7(3) . . ?
O2 Tb1 N11 26.7(3) . . ?
O1 Tb1 N11 26.4(3) . . ?
N8 Tb1 N11 159.4(3) . . ?
N2 Tb1 N11 98.9(3) . . ?
N5 Tb1 N11 80.9(3) . . ?
N6 Tb1 N11 95.8(3) . . ?
N9 Tb1 N11 134.2(3) . . ?
N3 Tb1 N11 68.6(3) . . ?
N1 Tb1 N11 101.0(3) . . ?
N13 Tb2 O5 78.8(3) . . ?
N13 Tb2 O4 122.7(3) . . ?
O5 Tb2 O4 52.3(3) . . ?
N13 Tb2 N19 90.1(3) . . ?
O5 Tb2 N19 143.4(3) . . ?
O4 Tb2 N19 146.8(3) . . ?
N13 Tb2 N14 66.6(4) . . ?
O5 Tb2 N14 73.9(3) . . ?
O4 Tb2 N14 72.1(3) . . ?
N19 Tb2 N14 133.0(3) . . ?
N13 Tb2 N17 157.1(3) . . ?
O5 Tb2 N17 120.8(3) . . ?
O4 Tb2 N17 70.7(3) . . ?
N19 Tb2 N17 80.2(3) . . ?
N14 Tb2 N17 105.3(3) . . ?
N13 Tb2 N16 131.5(3) . . ?
O5 Tb2 N16 83.5(3) . . ?
O4 Tb2 N16 76.0(3) . . ?
N19 Tb2 N16 78.1(3) . . ?
N14 Tb2 N16 147.8(3) . . ?
N17 Tb2 N16 66.9(3) . . ?
N13 Tb2 N20 82.7(3) . . ?
O5 Tb2 N20 144.7(3) . . ?
O4 Tb2 N20 119.2(3) . . ?
N19 Tb2 N20 65.4(3) . . ?
N14 Tb2 N20 71.3(3) . . ?
N17 Tb2 N20 74.4(3) . . ?
N16 Tb2 N20 130.4(3) . . ?
N13 Tb2 N12 67.8(3) . . ?
O5 Tb2 N12 78.1(3) . . ?
O4 Tb2 N12 119.2(3) . . ?
N19 Tb2 N12 65.5(3) . . ?
N14 Tb2 N12 130.0(3) . . ?
N17 Tb2 N12 124.6(3) . . ?
N16 Tb2 N12 64.4(3) . . ?
N20 Tb2 N12 121.6(3) . . ?
N13 Tb2 N22 99.5(3) . . ?
O5 Tb2 N22 26.1(3) . . ?
O4 Tb2 N22 26.4(3) . . ?
N19 Tb2 N22 158.7(3) . . ?
N14 Tb2 N22 68.2(3) . . ?
N17 Tb2 N22 96.7(3) . . ?
N16 Tb2 N22 81.3(3) . . ?
N20 Tb2 N22 134.3(3) . . ?
N12 Tb2 N22 100.6(3) . . ?

loop_
_geom_bond_atom_site_label_1
_geom_bond_atom_site_label_2
_geom_bond_distance
_geom_bond_site_symmetry_2
_geom_bond_publ_flag
C1 N1 1.468(16) . ?
C1 C2 1.518(18) . ?
C1 H19A 0.9900 . ?
C1 H19B 0.9900 . ?
C2 N2 1.462(15) . ?
C2 H20A 0.9900 . ?
C2 H20B 0.9900 . ?
C3 N2 1.278(14) . ?
C3 C4 1.416(17) . ?
C3 H21 0.9500 . ?
C4 C5 1.369(17) . ?
C4 N3 1.384(15) . ?
C5 N4 1.345(15) . ?
C5 H23 0.9500 . ?
C6 N3 1.306(16) . ?
C6 N4 1.362(15) . ?
C6 H24 0.9500 . ?
C7 C8 1.488(19) . ?
C7 N1 1.511(16) . ?
C7 H25A 0.9900 . ?
C7 H25B 0.9900 . ?
C8 N5 1.492(17) . ?
C8 H26A 0.9900 . ?
C8 H26B 0.9900 . ?
C9 N5 1.306(17) . ?
C9 C10 1.44(2) . ?
C9 H27 0.9500 . ?
C10 C11 1.384(19) . ?
C10 N6 1.392(15) . ?
C11 N7 1.363(19) . ?
C11 H29 0.9500 . ?
C12 N6 1.322(16) . ?
C12 N7 1.344(17) . ?
C12 H30 0.9500 . ?
C13 N1 1.489(16) . ?
C13 C14 1.537(17) . ?
C13 H31A 0.9900 . ?
C13 H31B 0.9900 . ?
C14 N8 1.452(15) . ?
C14 H32A 0.9900 . ?
C14 H32B 0.9900 . ?
C15 N8 1.291(15) . ?
C15 C16 1.436(17) . ?
C15 H33 0.9500 . ?
C16 N9 1.374(15) . ?
C16 C17 1.389(16) . ?
C17 N10 1.356(16) . ?
C17 H35 0.9500 . ?
C18 N9 1.323(14) . ?
C18 N10 1.331(14) . ?
C18 H36 0.9500 . ?
C19 N12 1.500(14) . ?
C19 C20 1.514(17) . ?
C19 H7A 0.9900 . ?
C19 H7B 0.9900 . ?
C20 N13 1.478(17) . ?
C20 H8A 0.9900 . ?
C20 H8B 0.9900 . ?
C21 N13 1.261(15) . ?
C21 C22 1.473(19) . ?
C21 H9 0.9500 . ?
C22 C23 1.359(18) . ?
C22 N14 1.388(16) . ?
C23 N15 1.34(2) . ?
C23 H11 0.9500 . ?
C24 N14 1.297(17) . ?
C24 N15 1.308(17) . ?
C24 H12 0.9500 . ?
C25 N12 1.500(15) . ?
C25 C26 1.516(16) . ?
C25 H1A 0.9900 . ?
C25 H1B 0.9900 . ?
C26 N16 1.464(15) . ?
C26 H2A 0.9900 . ?
C26 H2B 0.9900 . ?
C27 N16 1.300(15) . ?
C27 C28 1.431(17) . ?
C27 H3 0.9500 . ?
C28 N17 1.391(14) . ?
C28 C29 1.391(16) . ?
C29 N18 1.328(16) . ?
C29 H5 0.9500 . ?
C30 N17 1.308(15) . ?
C30 N18 1.349(16) . ?
C30 H6 0.9500 . ?
C31 N12 1.495(14) . ?
C31 C32 1.523(16) . ?
C31 H13A 0.9900 . ?
C31 H13B 0.9900 . ?
C32 N19 1.453(15) . ?
C32 H14A 0.9900 . ?
C32 H14B 0.9900 . ?
C33 N19 1.294(15) . ?
C33 C34 1.447(17) . ?
C33 H15 0.9500 . ?
C34 C35 1.360(17) . ?
C34 N20 1.388(15) . ?
C35 N21 1.344(17) . ?
C35 H17 0.9500 . ?
C36 N20 1.311(16) . ?
C36 N21 1.348(16) . ?
C36 H18A 0.9500 . ?
C37 O19 1.425(15) . ?
C37 H37A 0.9800 . ?
C37 H37B 0.9800 . ?
C37 H37C 0.9800 . ?
C38 O20 1.42(2) . ?
C38 H38A 0.9800 . ?
C38 H38B 0.9800 . ?
C38 H38C 0.9800 . ?
N1 Tb1 2.703(10) . ?
N2 Tb1 2.500(9) . ?
N3 Tb1 2.545(11) . ?
N4 H15A 0.8800 . ?
N5 Tb1 2.508(12) . ?
N6 Tb1 2.514(10) . ?
N7 H18 0.8800 . ?
N8 Tb1 2.475(10) . ?
N9 Tb1 2.517(9) . ?
N10 H39 0.8800 . ?
N11 O3 1.224(12) . ?
N11 O1 1.270(12) . ?
N11 O2 1.282(12) . ?
N11 Tb1 2.847(10) . ?
N12 Tb2 2.659(10) . ?
N13 Tb2 2.452(10) . ?
N14 Tb2 2.494(10) . ?
N15 H7 0.8800 . ?
N16 Tb2 2.519(9) . ?
N17 Tb2 2.496(9) . ?
N18 H4 0.8800 . ?
N19 Tb2 2.486(9) . ?
N20 Tb2 2.529(9) . ?
N21 H10 0.8800 . ?
N22 O6 1.222(13) . ?
N22 O5 1.268(13) . ?
N22 O4 1.280(12) . ?
N22 Tb2 2.867(10) . ?
N23 O9 1.224(14) . ?
N23 O8 1.237(15) . ?
N23 O7 1.256(15) . ?
N24 O11 1.159(16) . ?
N24 O10 1.228(16) . ?
N24 O12 1.229(14) . ?
N25 O13 1.246(15) . ?
N25 O15 1.249(14) . ?
N25 O14 1.259(17) . ?
N26 O17 1.231(17) . ?
N26 O18 1.245(15) . ?
N26 O16 1.249(18) . ?
O1 Tb1 2.448(8) . ?
O2 Tb1 2.433(8) . ?
O4 Tb2 2.471(8) . ?
O5 Tb2 2.460(8) . ?
O19 H19 0.8400 . ?
O20 H20 0.8400 . ?
